data_7009515
loop_
_publ_author_name
'Friebe, Matthias'
'Spies, Hartmut'
'Seichter, Wilhelm'
'Leibnitz, Peter'
'Johannsen, Bernd'

_publ_section_title
;
 Neutral '3&#x2005;+&#x2005;1' mixed-ligand oxorhenium(V) complexes
 with tridentate [S,N,S] chelates and aminoalkanethiols: synthesis,
 characterization and structure determination&#x200A;&#x2021;
;
_journal_issue 14
_journal_name_full 'Journal of the Chemical Society, Dalton Transactions'
_journal_page_first 2471
_journal_paper_doi 10.1039/b001600o
_journal_year 2000
_chemical_formula_sum 'C11 H23 N2 O2 Re S3'
_chemical_formula_weight 497.69
_chemical_name_systematic
;
 ?
;
_space_group_IT_number 14
_symmetry_cell_setting monoclinic
_symmetry_space_group_name_Hall '-P 2yn'
_symmetry_space_group_name_H-M 'P 1 21/n 1'
_atom_sites_solution_hydrogens geom
_atom_sites_solution_primary direct
_atom_sites_solution_secondary difmap
_audit_creation_method SHELXL-97
_cell_angle_alpha 90.00
_cell_angle_beta 111.11(4)
_cell_angle_gamma 90.00
_cell_formula_units_Z 4
_cell_length_a 11.767(3)
_cell_length_b 11.422(9)
_cell_length_c 13.299(6)
_cell_measurement_reflns_used 25
_cell_measurement_temperature 296(2)
_cell_measurement_theta_max 12.177
_cell_measurement_theta_min 7.847
_cell_volume 1667.5(16)
_computing_cell_refinement 'Enraf-Nonius CAD4H'
_computing_data_collection 'Enraf-Nonius CAD4H'
_computing_data_reduction 'Enraf-Nonius START'
_computing_structure_refinement 'SHELXL-97 (Sheldrick, 1997)'
_computing_structure_solution 'SHELXS-97 (Sheldrick, 1990)'
_diffrn_ambient_temperature 296(2)
_diffrn_measured_fraction_theta_full 0.941
_diffrn_measured_fraction_theta_max 0.941
_diffrn_measurement_device_type 'Enraf-Nonius CAD4'
_diffrn_measurement_method 'omega-2theta scan'
_diffrn_radiation_monochromator graphite
_diffrn_radiation_source 'fine-focus sealed tube'
_diffrn_radiation_type MoK\a
_diffrn_radiation_wavelength 0.71069
_diffrn_reflns_av_R_equivalents 0.0409
_diffrn_reflns_av_sigmaI/netI 0.4238
_diffrn_reflns_limit_h_max 14
_diffrn_reflns_limit_h_min 0
_diffrn_reflns_limit_k_max 14
_diffrn_reflns_limit_k_min 0
_diffrn_reflns_limit_l_max 15
_diffrn_reflns_limit_l_min -16
_diffrn_reflns_number 3441
_diffrn_reflns_theta_full 26.07
_diffrn_reflns_theta_max 26.07
_diffrn_reflns_theta_min 1.99
_diffrn_standards_decay_% 1.78
_diffrn_standards_interval_time 180
_exptl_absorpt_coefficient_mu 7.662
_exptl_absorpt_correction_T_max 37.41
_exptl_absorpt_correction_T_min 19.33
_exptl_absorpt_correction_type 'semi empirical using psi scans'
_exptl_crystal_colour green
_exptl_crystal_density_diffrn 1.983
_exptl_crystal_density_method 'not measured'
_exptl_crystal_description plate
_exptl_crystal_F_000 968
_exptl_crystal_size_max 0.90
_exptl_crystal_size_mid 0.45
_exptl_crystal_size_min 0.09
_refine_diff_density_max 1.825
_refine_diff_density_min -1.593
_refine_diff_density_rms 0.233
_refine_ls_extinction_coef 0.0023(5)
_refine_ls_extinction_expression Fc^*^=kFc[1+0.001xFc^2^\l^3^/sin(2\q)]^-1/4^
_refine_ls_extinction_method SHELXL
_refine_ls_goodness_of_fit_ref 1.286
_refine_ls_hydrogen_treatment mixed
_refine_ls_matrix_type full
_refine_ls_number_parameters 175
_refine_ls_number_reflns 3279
_refine_ls_number_restraints 0
_refine_ls_restrained_S_all 1.286
_refine_ls_R_factor_all 0.0905
_refine_ls_R_factor_gt 0.0542
_refine_ls_shift/su_max 0.080
_refine_ls_shift/su_mean 0.006
_refine_ls_structure_factor_coef Fsqd
_refine_ls_weighting_details 'w=1/[\s^2^(Fo^2^)+(0.0958P)^2^+7.3781P] where P=(Fo^2^+2Fc^2^)/3'
_refine_ls_weighting_scheme calc
_refine_ls_wR_factor_gt 0.1632
_refine_ls_wR_factor_ref 0.1725
_reflns_number_gt 2534
_reflns_number_total 3279
_reflns_threshold_expression >2sigma(I)
_cod_data_source_file b001600o.txt
_cod_data_source_block FRIEBE1e
_cod_depositor_comments
;
The following automatic conversions were performed:

'_refine_ls_weighting_scheme' value 'calc
w=1/[\s^2^(Fo^2^)+(0.0958P)^2^+7.3781P] where P=(Fo^2^+2Fc^2^)/3' was
changed to 'calc'. New tag '_refine_ls_weighting_details' was
created. The value of the new tag was set to
'w=1/[\s^2^(Fo^2^)+(0.0958P)^2^+7.3781P] where P=(Fo^2^+2Fc^2^)/3'.

Automatic conversion script
Id: cif_fix_values 3143 2015-03-26 13:38:13Z robertas 
;
_cod_original_sg_symbol_H-M P2(1)/N
_cod_database_code 7009515

loop_
_symmetry_equiv_pos_as_xyz
'x, y, z'
'-x+1/2, y+1/2, -z+1/2'
'-x, -y, -z'
'x-1/2, -y-1/2, z-1/2'

loop_
_atom_site_label
_atom_site_type_symbol
_atom_site_fract_x
_atom_site_fract_y
_atom_site_fract_z
_atom_site_U_iso_or_equiv
_atom_site_adp_type
_atom_site_occupancy
_atom_site_calc_flag
_atom_site_refinement_flags
_atom_site_disorder_assembly
_atom_site_disorder_group
Re Re 0.79766(4) 0.16822(4) 0.68275(3) 0.0444(2) Uani 1 d . . .
S1 S 0.9047(3) 0.0689(3) 0.5959(2) 0.0585(8) Uani 1 d . . .
S2 S 0.6304(3) 0.0594(3) 0.5930(3) 0.0611(8) Uani 1 d . . .
S3 S 0.9563(4) 0.1112(5) 0.8323(3) 0.0872(13) Uani 1 d . . .
O1 O 0.7975(10) 0.3080(9) 0.6477(8) 0.072(3) Uani 1 d . . .
O2 O 0.6366(9) 0.0838(8) 0.0455(7) 0.069(2) Uani 1 d . . .
N1 N 0.7082(10) 0.1849(10) 0.7976(10) 0.062(3) Uani 1 d . . .
N2 N 0.7023(8) 0.0886(8) 0.2720(7) 0.048(2) Uani 1 d . . .
C1 C 0.6245(15) 0.0872(13) 0.7927(13) 0.074(4) Uani 1 d . . .
H1A H 0.5785 0.1041 0.8386 0.102(14) Uiso 1 calc R . .
H1B H 0.6708 0.0161 0.8186 0.102(14) Uiso 1 calc R . .
C2 C 0.5385(13) 0.0700(19) 0.6785(12) 0.087(5) Uani 1 d . . .
H2A H 0.4827 0.1356 0.6560 0.102(14) Uiso 1 calc R . .
H2B H 0.4914 -0.0010 0.6729 0.102(14) Uiso 1 calc R . .
C3 C 0.918(3) 0.174(3) 0.940(2) 0.064(7) Uiso 0.50 d P A 1
H3A H 0.9330 0.1163 0.9975 0.102(14) Uiso 0.50 calc PR A 1
H3B H 0.9700 0.2406 0.9698 0.102(14) Uiso 0.50 calc PR A 1
C4 C 0.7921(18) 0.211(2) 0.9060(13) 0.103(6) Uani 1 d . . .
H4A H 0.7921 0.2949 0.9153 0.102(14) Uiso 1 calc R B 1
H4B H 0.7580 0.1768 0.9558 0.102(14) Uiso 1 calc R B 1
C5 C 0.8118(12) 0.0252(11) 0.4608(10) 0.057(3) Uani 1 d . . .
H5A H 0.8558 -0.0330 0.4359 0.102(14) Uiso 1 calc R . .
H5B H 0.7381 -0.0115 0.4625 0.102(14) Uiso 1 calc R . .
C6 C 0.7774(11) 0.1236(12) 0.3823(10) 0.058(3) Uani 1 d . . .
H6A H 0.7331 0.1815 0.4071 0.102(14) Uiso 1 calc R . .
H6B H 0.8511 0.1605 0.3811 0.102(14) Uiso 1 calc R . .
C7 C 0.6497(14) 0.1881(12) 0.2065(11) 0.066(4) Uani 1 d . . .
H7A H 0.7136 0.2379 0.2002 0.102(14) Uiso 1 calc R . .
H7B H 0.6027 0.2333 0.2395 0.102(14) Uiso 1 calc R . .
C8 C 0.5680(14) 0.1472(14) 0.0960(10) 0.072(4) Uani 1 d . . .
H8A H 0.5041 0.0977 0.1025 0.102(14) Uiso 1 calc R . .
H8B H 0.5300 0.2143 0.0520 0.102(14) Uiso 1 calc R . .
C9 C 0.6946(12) -0.0142(13) 0.1109(10) 0.064(3) Uani 1 d . . .
H9A H 0.7425 -0.0564 0.0767 0.102(14) Uiso 1 calc R . .
H9B H 0.6331 -0.0671 0.1174 0.102(14) Uiso 1 calc R . .
C10 C 0.7749(10) 0.0246(11) 0.2198(9) 0.054(3) Uani 1 d . . .
H10A H 0.8132 -0.0429 0.2631 0.102(14) Uiso 1 calc R . .
H10B H 0.8385 0.0750 0.2140 0.102(14) Uiso 1 calc R . .
C11 C 0.628(3) 0.296(2) 0.768(2) 0.140(10) Uani 1 d . . .
H11A H 0.5804 0.2955 0.6926 0.11(4) Uiso 1 calc R . .
H11B H 0.6785 0.3641 0.7861 0.11(4) Uiso 1 calc R . .
H11C H 0.5740 0.2964 0.8084 0.11(4) Uiso 1 calc R . .

loop_
_atom_site_aniso_label
_atom_site_aniso_U_11
_atom_site_aniso_U_22
_atom_site_aniso_U_33
_atom_site_aniso_U_23
_atom_site_aniso_U_13
_atom_site_aniso_U_12
Re 0.0468(3) 0.0453(3) 0.0408(3) -0.00335(16) 0.0157(2) -0.01284(16)
S1 0.0420(14) 0.087(2) 0.0445(14) -0.0049(15) 0.0133(11) -0.0038(14)
S2 0.0467(15) 0.081(2) 0.0543(16) -0.0176(15) 0.0172(13) -0.0260(15)
S3 0.060(2) 0.145(4) 0.0459(18) -0.007(2) 0.0061(15) 0.017(2)
O1 0.094(8) 0.062(6) 0.057(5) -0.004(4) 0.024(5) -0.028(5)
O2 0.081(6) 0.070(6) 0.053(5) 0.007(4) 0.022(4) 0.016(5)
N1 0.060(7) 0.067(7) 0.066(7) -0.014(5) 0.030(6) -0.022(5)
N2 0.051(5) 0.054(6) 0.040(5) -0.003(4) 0.016(4) 0.008(4)
C1 0.090(10) 0.061(8) 0.097(11) -0.006(7) 0.066(9) -0.013(7)
C2 0.050(7) 0.144(16) 0.066(8) -0.020(9) 0.021(6) -0.039(9)
C4 0.096(13) 0.159(19) 0.057(9) -0.027(11) 0.033(9) -0.022(13)
C5 0.060(7) 0.055(7) 0.062(7) -0.008(5) 0.029(6) -0.002(5)
C6 0.056(7) 0.059(7) 0.044(6) -0.006(5) -0.001(5) -0.001(6)
C7 0.074(9) 0.064(8) 0.052(7) 0.005(6) 0.015(6) 0.020(6)
C8 0.077(9) 0.090(10) 0.040(6) 0.011(6) 0.011(6) 0.030(8)
C9 0.058(7) 0.076(9) 0.056(7) -0.007(6) 0.019(6) 0.005(6)
C10 0.049(6) 0.057(7) 0.047(6) -0.011(5) 0.008(5) 0.007(5)
C11 0.20(3) 0.094(15) 0.17(2) -0.037(16) 0.12(2) 0.013(18)

loop_
_atom_type_symbol
_atom_type_description
_atom_type_scat_dispersion_real
_atom_type_scat_dispersion_imag
_atom_type_scat_source
C C 0.0033 0.0016 'International Tables Vol C Tables 4.2.6.8 and 6.1.1.4'
H H 0.0000 0.0000 'International Tables Vol C Tables 4.2.6.8 and 6.1.1.4'
N N 0.0061 0.0033 'International Tables Vol C Tables 4.2.6.8 and 6.1.1.4'
O O 0.0106 0.0060 'International Tables Vol C Tables 4.2.6.8 and 6.1.1.4'
Re Re -1.0185 7.2310 'International Tables Vol C Tables 4.2.6.8 and 6.1.1.4'
S S 0.1246 0.1234 'International Tables Vol C Tables 4.2.6.8 and 6.1.1.4'

loop_
_geom_angle_atom_site_label_1
_geom_angle_atom_site_label_2
_geom_angle_atom_site_label_3
_geom_angle
_geom_angle_site_symmetry_1
_geom_angle_site_symmetry_3
_geom_angle_publ_flag
O1 Re N1 99.3(5) . . ?
O1 Re S2 117.7(4) . . ?
N1 Re S2 82.4(3) . . ?
O1 Re S3 115.9(4) . . ?
N1 Re S3 82.1(3) . . ?
S2 Re S3 125.82(18) . . ?
O1 Re S1 106.2(4) . . ?
N1 Re S1 154.0(3) . . ?
S2 Re S1 89.65(12) . . ?
S3 Re S1 82.65(13) . . ?
C5 S1 Re 113.1(4) . . ?
C2 S2 Re 103.3(5) . . ?
C3 S3 C31 21.8(12) . . ?
C3 S3 Re 102.7(10) . . ?
C31 S3 Re 101.5(10) . . ?
C8 O2 C9 109.9(10) . . ?
C4 N1 C1 113.7(14) . . ?
C4 N1 C11 102.7(16) . . ?
C1 N1 C11 105.6(16) . . ?
C4 N1 Re 113.0(9) . . ?
C1 N1 Re 113.0(8) . . ?
C11 N1 Re 107.8(12) . . ?
C7 N2 C6 111.4(10) . . ?
C7 N2 C10 107.7(10) . . ?
C6 N2 C10 111.3(9) . . ?
N1 C1 C2 109.9(12) . . ?
N1 C1 H1A 109.7 . . ?
C2 C1 H1A 109.7 . . ?
N1 C1 H1B 109.7 . . ?
C2 C1 H1B 109.7 . . ?
H1A C1 H1B 108.2 . . ?
C1 C2 S2 107.6(9) . . ?
C1 C2 H2A 110.2 . . ?
S2 C2 H2A 110.2 . . ?
C1 C2 H2B 110.2 . . ?
S2 C2 H2B 110.2 . . ?
H2A C2 H2B 108.5 . . ?
C4 C3 S3 113(2) . . ?
C4 C3 H3A 109.1 . . ?
S3 C3 H3A 109.1 . . ?
C4 C3 H3B 109.0 . . ?
S3 C3 H3B 109.0 . . ?
H3A C3 H3B 107.8 . . ?
C3 C4 N1 120.5(19) . . ?
C3 C4 H4A 107.3 . . ?
N1 C4 H4A 107.2 . . ?
C3 C4 H4B 107.1 . . ?
N1 C4 H4B 107.2 . . ?
H4A C4 H4B 106.8 . . ?
C6 C5 S1 113.8(9) . . ?
C6 C5 H5A 108.8 . . ?
S1 C5 H5A 108.8 . . ?
C6 C5 H5B 108.8 . . ?
S1 C5 H5B 108.8 . . ?
H5A C5 H5B 107.7 . . ?
N2 C6 C5 114.1(11) . . ?
N2 C6 H6A 108.7 . . ?
C5 C6 H6A 108.7 . . ?
N2 C6 H6B 108.7 . . ?
C5 C6 H6B 108.7 . . ?
H6A C6 H6B 107.6 . . ?
N2 C7 C8 109.3(11) . . ?
N2 C7 H7A 109.8 . . ?
C8 C7 H7A 109.8 . . ?
N2 C7 H7B 109.8 . . ?
C8 C7 H7B 109.8 . . ?
H7A C7 H7B 108.3 . . ?
O2 C8 C7 110.3(12) . . ?
O2 C8 H8A 109.6 . . ?
C7 C8 H8A 109.6 . . ?
O2 C8 H8B 109.6 . . ?
C7 C8 H8B 109.6 . . ?
H8A C8 H8B 108.1 . . ?
O2 C9 C10 110.9(11) . . ?
O2 C9 H9A 109.5 . . ?
C10 C9 H9A 109.5 . . ?
O2 C9 H9B 109.5 . . ?
C10 C9 H9B 109.5 . . ?
H9A C9 H9B 108.1 . . ?
N2 C10 C9 109.5(9) . . ?
N2 C10 H10A 109.8 . . ?
C9 C10 H10A 109.8 . . ?
N2 C10 H10B 109.8 . . ?
C9 C10 H10B 109.8 . . ?
H10A C10 H10B 108.2 . . ?
N1 C11 H11A 109.5 . . ?
N1 C11 H11B 109.5 . . ?
H11A C11 H11B 109.5 . . ?
N1 C11 H11C 109.5 . . ?
H11A C11 H11C 109.5 . . ?
H11B C11 H11C 109.5 . . ?

loop_
_geom_bond_atom_site_label_1
_geom_bond_atom_site_label_2
_geom_bond_distance
_geom_bond_site_symmetry_2
_geom_bond_publ_flag
Re O1 1.663(10) . ?
Re N1 2.153(12) . ?
Re S2 2.270(3) . ?
Re S3 2.278(4) . ?
Re S1 2.293(3) . ?
S1 C5 1.805(13) . ?
S2 C2 1.834(15) . ?
S3 C3 1.81(3) . ?
S3 C31 1.83(3) . ?
O2 C8 1.420(17) . ?
O2 C9 1.431(16) . ?
N1 C4 1.454(19) . ?
N1 C1 1.474(17) . ?
N1 C11 1.54(3) . ?
N2 C7 1.431(16) . ?
N2 C6 1.469(14) . ?
N2 C10 1.475(15) . ?
C1 C2 1.50(2) . ?
C1 H1A 0.9700 . ?
C1 H1B 0.9700 . ?
C2 H2A 0.9700 . ?
C2 H2B 0.9700 . ?
C3 C4 1.44(4) . ?
C3 H3A 0.9700 . ?
C3 H3B 0.9700 . ?
C4 H4A 0.9700 . ?
C4 H4B 0.9700 . ?
C5 C6 1.487(18) . ?
C5 H5A 0.9700 . ?
C5 H5B 0.9700 . ?
C6 H6A 0.9700 . ?
C6 H6B 0.9700 . ?
C7 C8 1.511(19) . ?
C7 H7A 0.9700 . ?
C7 H7B 0.9700 . ?
C8 H8A 0.9700 . ?
C8 H8B 0.9700 . ?
C9 C10 1.483(17) . ?
C9 H9A 0.9700 . ?
C9 H9B 0.9700 . ?
C10 H10A 0.9700 . ?
C10 H10B 0.9700 . ?
C11 H11A 0.9600 . ?
C11 H11B 0.9600 . ?
C11 H11C 0.9600 . ?
